data_1512440
loop_
_publ_author_name
'Yue Zhao'
'Ling-Ling Zhai'
'Gao-Chao Lv'
'Xin Zhou'
'Wei-Yin Sun'

_publ_section_title
;
 Silver(I) complexes with oxazoline-containing bidentate ligands:
 Syntheses, structures and properties
;
_journal_name_full
;
Inorganica Chimica Acta
;
_journal_page_first 38
_journal_page_last 45
_journal_paper_doi 10.1016/j.ica.2012.06.035
_journal_volume 392
_journal_year 2012
_chemical_formula_moiety 'C28 H30 Ag2 N6 O4, 2(F6 P)'
_chemical_formula_sum 'C28 H30 Ag2 F12 N6 O4 P2'
_chemical_formula_weight 1020.26
_chemical_name_systematic
; 
 ? 
;
_space_group_IT_number 2
_symmetry_cell_setting triclinic
_symmetry_space_group_name_Hall '-P 1'
_symmetry_space_group_name_H-M 'P -1'
_atom_sites_solution_hydrogens geom
_atom_sites_solution_primary direct
_atom_sites_solution_secondary difmap
_audit_creation_method SHELXL-97
_cell_angle_alpha 104.655(2)
_cell_angle_beta 92.791(2)
_cell_angle_gamma 107.9320(10)
_cell_formula_units_Z 2
_cell_length_a 9.1724(10)
_cell_length_b 14.1347(16)
_cell_length_c 15.6201(18)
_cell_measurement_reflns_used 2681
_cell_measurement_temperature 293(2)
_cell_measurement_theta_max 22.61
_cell_measurement_theta_min 2.36
_cell_volume 1846.4(4)
_computing_cell_refinement 'Bruker SMART'
_computing_data_collection 'Bruker SMART'
_computing_data_reduction 'Bruker SAINT'
_computing_molecular_graphics 'Bruker SHELXTL'
_computing_publication_material 'Bruker SHELXTL'
_computing_structure_refinement 'SHELXL-97 (Sheldrick, 1997)'
_computing_structure_solution 'SHELXS-97 (Sheldrick, 1990)'
_diffrn_ambient_temperature 293(2)
_diffrn_measured_fraction_theta_full 0.987
_diffrn_measured_fraction_theta_max 0.987
_diffrn_measurement_device_type 'CCD area detector'
_diffrn_measurement_method 'phi and omega scans'
_diffrn_radiation_monochromator graphite
_diffrn_radiation_source 'fine-focus sealed tube'
_diffrn_radiation_type MoK\a
_diffrn_radiation_wavelength 0.71073
_diffrn_reflns_av_R_equivalents 0.0518
_diffrn_reflns_av_sigmaI/netI 0.0746
_diffrn_reflns_limit_h_max 8
_diffrn_reflns_limit_h_min -10
_diffrn_reflns_limit_k_max 16
_diffrn_reflns_limit_k_min -12
_diffrn_reflns_limit_l_max 17
_diffrn_reflns_limit_l_min -18
_diffrn_reflns_number 9424
_diffrn_reflns_theta_full 25.01
_diffrn_reflns_theta_max 25.01
_diffrn_reflns_theta_min 1.58
_exptl_absorpt_coefficient_mu 1.251
_exptl_absorpt_correction_T_max 0.8062
_exptl_absorpt_correction_T_min 0.7792
_exptl_absorpt_correction_type multi-scan
_exptl_absorpt_process_details sadabs
_exptl_crystal_density_diffrn 1.835
_exptl_crystal_density_method 'not measured'
_exptl_crystal_description block
_exptl_crystal_F_000 1008
_exptl_crystal_size_max 0.21
_exptl_crystal_size_mid 0.19
_exptl_crystal_size_min 0.18
_refine_diff_density_max 1.005
_refine_diff_density_min -0.682
_refine_diff_density_rms 0.096
_refine_ls_extinction_method none
_refine_ls_goodness_of_fit_ref 0.933
_refine_ls_hydrogen_treatment constr
_refine_ls_matrix_type full
_refine_ls_number_parameters 489
_refine_ls_number_reflns 6399
_refine_ls_number_restraints 6
_refine_ls_restrained_S_all 0.933
_refine_ls_R_factor_all 0.0695
_refine_ls_R_factor_gt 0.0498
_refine_ls_shift/su_max 0.000
_refine_ls_shift/su_mean 0.000
_refine_ls_structure_factor_coef Fsqd
_refine_ls_weighting_details 'calc w=1/[\s^2^(Fo^2^)+(0.0673P)^2^+0.0000P] where P=(Fo^2^+2Fc^2^)/3'
_refine_ls_weighting_scheme calc
_refine_ls_wR_factor_gt 0.1250
_refine_ls_wR_factor_ref 0.1353
_reflns_number_gt 4304
_reflns_number_total 6399
_reflns_threshold_expression >2sigma(I)
_cod_data_source_file ICA-2012-392-38-45-4.cif
_cod_data_source_block 4
_cod_original_sg_symbol_H-M P-1
_cod_database_code 1512440

loop_
_symmetry_equiv_pos_as_xyz
'x, y, z'
'-x, -y, -z'

loop_
_atom_site_label
_atom_site_type_symbol
_atom_site_fract_x
_atom_site_fract_y
_atom_site_fract_z
_atom_site_U_iso_or_equiv
_atom_site_adp_type
_atom_site_occupancy
_atom_site_symmetry_multiplicity
_atom_site_calc_flag
_atom_site_refinement_flags
Ag1 Ag 0.83869(6) 0.69289(3) 0.43446(3) 0.05573(18) Uani 1 1 d .
Ag2 Ag 1.08823(6) 0.78268(3) 1.09503(3) 0.05715(18) Uani 1 1 d .
C1 C 0.8265(6) 0.8471(4) 0.8541(3) 0.0409(13) Uani 1 1 d .
H1 H 0.7258 0.8021 0.8338 0.049 Uiso 1 1 calc R
C2 C 0.9352(7) 0.8141(4) 0.8939(4) 0.0434(13) Uani 1 1 d .
C3 C 1.0851(6) 0.8803(4) 0.9210(4) 0.0468(14) Uani 1 1 d .
H3 H 1.1577 0.8588 0.9472 0.056 Uiso 1 1 calc R
C4 C 1.1280(6) 0.9777(4) 0.9095(4) 0.0437(13) Uani 1 1 d .
H4 H 1.2300 1.0214 0.9271 0.052 Uiso 1 1 calc R
C5 C 1.0211(6) 1.0111(4) 0.8722(4) 0.0455(14) Uani 1 1 d .
H5 H 1.0509 1.0774 0.8650 0.055 Uiso 1 1 calc R
C6 C 0.8691(6) 0.9461(4) 0.8451(3) 0.0415(13) Uani 1 1 d .
C7 C 0.7513(7) 0.9806(4) 0.8068(4) 0.0468(14) Uani 1 1 d .
C8 C 0.6096(8) 1.0700(5) 0.7709(5) 0.073(2) Uani 1 1 d .
H8A H 0.6324 1.1036 0.7238 0.087 Uiso 1 1 calc R
H8B H 0.5508 1.1036 0.8105 0.087 Uiso 1 1 calc R
C9 C 0.5217(8) 0.9553(5) 0.7322(5) 0.082(2) Uani 1 1 d .
H9A H 0.4274 0.9351 0.7585 0.098 Uiso 1 1 calc R
H9B H 0.4957 0.9376 0.6679 0.098 Uiso 1 1 calc R
C10 C 0.8835(6) 0.7117(4) 0.9091(4) 0.0421(13) Uani 1 1 d .
C11 C 0.7321(7) 0.5463(4) 0.8811(5) 0.0610(17) Uani 1 1 d .
H11A H 0.7316 0.4825 0.8391 0.073 Uiso 1 1 calc R
H11B H 0.6291 0.5374 0.8975 0.073 Uiso 1 1 calc R
C12 C 0.8484(7) 0.5756(4) 0.9616(4) 0.0580(16) Uani 1 1 d .
H12A H 0.7986 0.5606 1.0123 0.070 Uiso 1 1 calc R
H12B H 0.9225 0.5391 0.9501 0.070 Uiso 1 1 calc R
C13 C 1.0267(8) 0.6022(5) 1.2192(4) 0.0611(17) Uani 1 1 d U
C14 C 0.9917(9) 0.5272(5) 1.2687(5) 0.078(2) Uani 1 1 d .
H14A H 0.8938 0.5221 1.2897 0.118 Uiso 1 1 calc R
H14B H 1.0710 0.5482 1.3187 0.118 Uiso 1 1 calc R
H14C H 0.9870 0.4609 1.2307 0.118 Uiso 1 1 calc R
C15 C 1.1035(6) 1.0084(4) 0.6655(3) 0.0413(13) Uani 1 1 d .
H15 H 1.1936 1.0099 0.6967 0.050 Uiso 1 1 calc R
C16 C 0.9927(6) 0.9138(4) 0.6203(3) 0.0408(13) Uani 1 1 d .
C17 C 0.8560(6) 0.9125(4) 0.5765(4) 0.0454(14) Uani 1 1 d .
H17 H 0.7800 0.8495 0.5480 0.054 Uiso 1 1 calc R
C18 C 0.8317(7) 1.0040(4) 0.5747(4) 0.0523(15) Uani 1 1 d .
H18 H 0.7408 1.0023 0.5443 0.063 Uiso 1 1 calc R
C19 C 0.9438(6) 1.0981(4) 0.6185(4) 0.0475(14) Uani 1 1 d .
H19 H 0.9279 1.1596 0.6173 0.057 Uiso 1 1 calc R
C20 C 1.0801(6) 1.1009(4) 0.6643(3) 0.0429(13) Uani 1 1 d .
C21 C 1.1978(7) 1.1999(4) 0.7113(4) 0.0473(14) Uani 1 1 d .
C22 C 1.3515(8) 1.3634(5) 0.7595(4) 0.0624(17) Uani 1 1 d .
H22A H 1.3154 1.4176 0.7931 0.075 Uiso 1 1 calc R
H22B H 1.4401 1.3946 0.7324 0.075 Uiso 1 1 calc R
C23 C 1.3922(9) 1.3033(5) 0.8188(5) 0.081(2) Uani 1 1 d .
H23A H 1.4969 1.3021 0.8151 0.097 Uiso 1 1 calc R
H23B H 1.3831 1.3335 0.8806 0.097 Uiso 1 1 calc R
C24 C 1.0173(6) 0.8175(4) 0.6228(4) 0.0439(13) Uani 1 1 d .
C25 C 1.1278(9) 0.7210(5) 0.6797(5) 0.071(2) Uani 1 1 d .
H25A H 1.1023 0.6970 0.7318 0.086 Uiso 1 1 calc R
H25B H 1.2312 0.7209 0.6695 0.086 Uiso 1 1 calc R
C26 C 1.0117(8) 0.6539(4) 0.5989(4) 0.0576(16) Uani 1 1 d .
H26A H 1.0605 0.6188 0.5534 0.069 Uiso 1 1 calc R
H26B H 0.9286 0.6024 0.6149 0.069 Uiso 1 1 calc R
C27 C 0.4305(9) 0.3705(7) 0.3567(6) 0.100(3) Uani 1 1 d .
H27A H 0.3860 0.3776 0.3027 0.150 Uiso 1 1 calc R
H27B H 0.3656 0.3802 0.4023 0.150 Uiso 1 1 calc R
H27C H 0.4387 0.3025 0.3457 0.150 Uiso 1 1 calc R
C28 C 0.5785(10) 0.4454(5) 0.3850(5) 0.0677(19) Uani 1 1 d .
F1 F 0.4315(7) 0.6533(6) 0.8419(4) 0.173(3) Uani 1 1 d .
F2 F 0.3853(10) 0.5892(5) 0.9470(6) 0.214(4) Uani 1 1 d .
F3 F 0.5665(5) 0.7327(4) 0.9723(3) 0.1151(17) Uani 1 1 d .
F4 F 0.3492(7) 0.7227(7) 1.0297(4) 0.203(4) Uani 1 1 d .
F5 F 0.4041(11) 0.7948(6) 0.9194(8) 0.260(5) Uani 1 1 d .
F6 F 0.2152(6) 0.6585(7) 0.8986(4) 0.196(4) Uani 1 1 d .
F7 F 0.3577(9) 0.6982(9) 0.3375(4) 0.245(5) Uani 1 1 d .
F8 F 0.2980(13) 0.6301(6) 0.4388(8) 0.274(6) Uani 1 1 d .
F9 F 0.5305(8) 0.7128(10) 0.4459(5) 0.261(5) Uani 1 1 d .
F10 F 0.4698(18) 0.8367(7) 0.4379(10) 0.413(11) Uani 1 1 d .
F11 F 0.2282(10) 0.7477(8) 0.4267(7) 0.255(5) Uani 1 1 d .
F12 F 0.4061(11) 0.7663(8) 0.5392(4) 0.222(4) Uani 1 1 d .
N1 N 0.9240(5) 0.6881(3) 0.9776(3) 0.0472(11) Uani 1 1 d .
N2 N 0.7524(5) 1.0733(3) 0.8201(3) 0.0508(12) Uani 1 1 d .
N3 N 0.9528(5) 0.7277(3) 0.5672(3) 0.0460(11) Uani 1 1 d .
N4 N 1.2273(5) 1.2849(3) 0.6911(3) 0.0474(11) Uani 1 1 d .
N5 N 1.0504(8) 0.6594(5) 1.1790(4) 0.0843(19) Uani 1 1 d .
N6 N 0.6980(9) 0.5040(5) 0.4049(5) 0.101(2) Uani 1 1 d .
O1 O 0.7834(5) 0.6340(3) 0.8426(3) 0.0586(11) Uani 1 1 d .
O2 O 0.6280(5) 0.9056(3) 0.7554(3) 0.0635(12) Uani 1 1 d .
O3 O 1.2803(5) 1.1993(3) 0.7843(3) 0.0654(12) Uani 1 1 d .
O4 O 1.1169(5) 0.8237(3) 0.6915(3) 0.0572(11) Uani 1 1 d .
P1 P 0.3894(2) 0.69171(15) 0.93522(13) 0.0663(5) Uani 1 1 d .
P2 P 0.3812(2) 0.73561(19) 0.43807(15) 0.0785(6) Uani 1 1 d .

loop_
_atom_site_aniso_label
_atom_site_aniso_U_11
_atom_site_aniso_U_22
_atom_site_aniso_U_33
_atom_site_aniso_U_23
_atom_site_aniso_U_13
_atom_site_aniso_U_12
Ag1 0.0694(4) 0.0436(3) 0.0496(3) 0.0123(2) -0.0059(2) 0.0151(2)
Ag2 0.0660(3) 0.0420(3) 0.0609(3) 0.0132(2) -0.0023(2) 0.0170(2)
C1 0.044(3) 0.036(3) 0.038(3) 0.006(2) 0.002(2) 0.011(3)
C2 0.054(4) 0.035(3) 0.042(3) 0.011(2) 0.006(3) 0.016(3)
C3 0.042(3) 0.058(4) 0.049(3) 0.022(3) 0.007(3) 0.022(3)
C4 0.036(3) 0.040(3) 0.054(4) 0.016(3) 0.010(3) 0.008(3)
C5 0.052(4) 0.036(3) 0.048(3) 0.015(3) 0.010(3) 0.011(3)
C6 0.050(3) 0.036(3) 0.038(3) 0.008(2) 0.002(3) 0.016(3)
C7 0.057(4) 0.044(3) 0.041(3) 0.013(3) -0.001(3) 0.019(3)
C8 0.076(5) 0.064(4) 0.079(5) 0.018(4) -0.017(4) 0.029(4)
C9 0.068(5) 0.065(5) 0.104(6) 0.012(4) -0.030(4) 0.025(4)
C10 0.041(3) 0.039(3) 0.050(4) 0.012(3) 0.007(3) 0.020(3)
C11 0.057(4) 0.030(3) 0.091(5) 0.016(3) 0.001(4) 0.009(3)
C12 0.059(4) 0.039(3) 0.074(4) 0.018(3) 0.002(3) 0.014(3)
C13 0.080(4) 0.049(3) 0.054(4) 0.012(3) 0.003(3) 0.024(3)
C14 0.103(6) 0.063(5) 0.080(5) 0.042(4) 0.015(4) 0.025(4)
C15 0.042(3) 0.046(3) 0.039(3) 0.017(3) 0.003(2) 0.015(3)
C16 0.043(3) 0.038(3) 0.041(3) 0.013(2) 0.006(3) 0.011(3)
C17 0.039(3) 0.036(3) 0.054(4) 0.010(3) -0.003(3) 0.006(3)
C18 0.045(3) 0.053(4) 0.061(4) 0.020(3) 0.001(3) 0.017(3)
C19 0.045(3) 0.046(3) 0.058(4) 0.020(3) 0.004(3) 0.020(3)
C20 0.045(3) 0.037(3) 0.041(3) 0.011(2) -0.003(3) 0.007(3)
C21 0.051(4) 0.046(3) 0.039(3) 0.011(3) -0.002(3) 0.011(3)
C22 0.073(4) 0.045(4) 0.054(4) 0.007(3) -0.012(3) 0.008(3)
C23 0.097(6) 0.052(4) 0.068(5) 0.016(4) -0.038(4) -0.002(4)
C24 0.042(3) 0.048(3) 0.042(3) 0.019(3) 0.004(3) 0.010(3)
C25 0.095(5) 0.055(4) 0.070(5) 0.021(3) -0.009(4) 0.034(4)
C26 0.072(4) 0.041(3) 0.063(4) 0.022(3) 0.000(3) 0.019(3)
C27 0.075(6) 0.123(7) 0.096(6) 0.041(6) 0.000(5) 0.019(5)
C28 0.084(5) 0.049(4) 0.066(5) 0.020(4) 0.006(4) 0.014(4)
F1 0.130(5) 0.305(9) 0.082(4) 0.019(5) 0.025(4) 0.097(6)
F2 0.254(9) 0.091(4) 0.327(11) 0.097(6) 0.143(8) 0.053(5)
F3 0.070(3) 0.148(5) 0.115(4) 0.025(3) 0.000(3) 0.030(3)
F4 0.125(5) 0.385(11) 0.084(4) -0.017(5) 0.023(4) 0.132(6)
F5 0.245(10) 0.178(7) 0.442(16) 0.152(9) 0.029(10) 0.140(8)
F6 0.066(3) 0.333(10) 0.132(5) -0.029(6) -0.004(3) 0.063(5)
F7 0.145(6) 0.452(15) 0.083(4) 0.065(7) 0.007(4) 0.033(8)
F8 0.308(12) 0.133(6) 0.312(13) 0.082(7) -0.146(10) -0.012(7)
F9 0.101(5) 0.516(17) 0.178(7) 0.058(9) 0.021(5) 0.152(8)
F10 0.47(2) 0.162(8) 0.45(2) 0.190(11) -0.247(16) -0.142(10)
F11 0.199(8) 0.356(13) 0.303(11) 0.095(9) 0.019(8) 0.222(9)
F12 0.272(10) 0.285(10) 0.086(5) -0.011(6) 0.001(5) 0.115(9)
N1 0.052(3) 0.033(2) 0.057(3) 0.016(2) 0.000(2) 0.013(2)
N2 0.058(3) 0.042(3) 0.052(3) 0.014(2) -0.005(2) 0.017(2)
N3 0.054(3) 0.037(3) 0.047(3) 0.017(2) 0.000(2) 0.013(2)
N4 0.055(3) 0.034(3) 0.045(3) 0.006(2) -0.006(2) 0.010(2)
N5 0.122(5) 0.070(4) 0.077(4) 0.043(4) 0.014(4) 0.034(4)
N6 0.118(6) 0.049(4) 0.116(6) 0.024(4) -0.001(5) -0.001(4)
O1 0.064(3) 0.039(2) 0.066(3) 0.009(2) -0.011(2) 0.015(2)
O2 0.059(3) 0.039(2) 0.079(3) 0.006(2) -0.024(2) 0.012(2)
O3 0.075(3) 0.052(3) 0.057(3) 0.025(2) -0.021(2) 0.000(2)
O4 0.071(3) 0.046(2) 0.053(3) 0.0133(19) -0.014(2) 0.020(2)
P1 0.0580(11) 0.0762(13) 0.0674(12) 0.0135(10) 0.0091(9) 0.0313(10)
P2 0.0601(12) 0.0991(17) 0.0804(15) 0.0323(12) -0.0032(10) 0.0281(12)

loop_
_atom_type_symbol
_atom_type_description
_atom_type_scat_dispersion_real
_atom_type_scat_dispersion_imag
_atom_type_scat_source
C C 0.0033 0.0016 'International Tables Vol C Tables 4.2.6.8 and 6.1.1.4'
H H 0.0000 0.0000 'International Tables Vol C Tables 4.2.6.8 and 6.1.1.4'
N N 0.0061 0.0033 'International Tables Vol C Tables 4.2.6.8 and 6.1.1.4'
O O 0.0106 0.0060 'International Tables Vol C Tables 4.2.6.8 and 6.1.1.4'
F F 0.0171 0.0103 'International Tables Vol C Tables 4.2.6.8 and 6.1.1.4'
P P 0.1023 0.0942 'International Tables Vol C Tables 4.2.6.8 and 6.1.1.4'
Ag Ag -0.8971 1.1015 'International Tables Vol C Tables 4.2.6.8 and 6.1.1.4'

loop_
_geom_angle_atom_site_label_1
_geom_angle_atom_site_label_2
_geom_angle_atom_site_label_3
_geom_angle
_geom_angle_site_symmetry_1
_geom_angle_site_symmetry_3
N3 Ag1 N4 159.43(17) . 2_776
N3 Ag1 N6 100.3(2) . .
N4 Ag1 N6 100.2(2) 2_776 .
N2 Ag2 N1 153.96(17) 2_777 .
N2 Ag2 N5 106.7(2) 2_777 .
N1 Ag2 N5 99.0(2) . .
C6 C1 C2 119.9(5) . .
C6 C1 H1 120.0 . .
C2 C1 H1 120.0 . .
C3 C2 C1 119.4(5) . .
C3 C2 C10 121.9(5) . .
C1 C2 C10 118.7(5) . .
C4 C3 C2 120.5(5) . .
C4 C3 H3 119.8 . .
C2 C3 H3 119.8 . .
C3 C4 C5 120.4(5) . .
C3 C4 H4 119.8 . .
C5 C4 H4 119.8 . .
C4 C5 C6 120.2(5) . .
C4 C5 H5 119.9 . .
C6 C5 H5 119.9 . .
C1 C6 C5 119.6(5) . .
C1 C6 C7 119.0(5) . .
C5 C6 C7 121.4(5) . .
N2 C7 O2 117.1(5) . .
N2 C7 C6 126.8(5) . .
O2 C7 C6 116.0(5) . .
N2 C8 C9 104.1(5) . .
N2 C8 H8A 110.9 . .
C9 C8 H8A 110.9 . .
N2 C8 H8B 110.9 . .
C9 C8 H8B 110.9 . .
H8A C8 H8B 109.0 . .
O2 C9 C8 104.0(5) . .
O2 C9 H9A 110.9 . .
C8 C9 H9A 110.9 . .
O2 C9 H9B 110.9 . .
C8 C9 H9B 110.9 . .
H9A C9 H9B 109.0 . .
N1 C10 O1 116.9(5) . .
N1 C10 C2 126.7(5) . .
O1 C10 C2 116.4(5) . .
O1 C11 C12 104.1(5) . .
O1 C11 H11A 110.9 . .
C12 C11 H11A 110.9 . .
O1 C11 H11B 110.9 . .
C12 C11 H11B 110.9 . .
H11A C11 H11B 109.0 . .
N1 C12 C11 103.5(5) . .
N1 C12 H12A 111.1 . .
C11 C12 H12A 111.1 . .
N1 C12 H12B 111.1 . .
C11 C12 H12B 111.1 . .
H12A C12 H12B 109.0 . .
N5 C13 C14 178.1(8) . .
C13 C14 H14A 109.5 . .
C13 C14 H14B 109.5 . .
H14A C14 H14B 109.5 . .
C13 C14 H14C 109.5 . .
H14A C14 H14C 109.5 . .
H14B C14 H14C 109.5 . .
C16 C15 C20 120.3(5) . .
C16 C15 H15 119.9 . .
C20 C15 H15 119.9 . .
C15 C16 C17 119.3(5) . .
C15 C16 C24 119.9(5) . .
C17 C16 C24 120.7(5) . .
C18 C17 C16 120.9(5) . .
C18 C17 H17 119.6 . .
C16 C17 H17 119.6 . .
C17 C18 C19 119.6(5) . .
C17 C18 H18 120.2 . .
C19 C18 H18 120.2 . .
C18 C19 C20 120.4(5) . .
C18 C19 H19 119.8 . .
C20 C19 H19 119.8 . .
C15 C20 C19 119.5(5) . .
C15 C20 C21 119.9(5) . .
C19 C20 C21 120.6(5) . .
N4 C21 O3 117.8(5) . .
N4 C21 C20 127.1(5) . .
O3 C21 C20 115.1(5) . .
N4 C22 C23 104.1(5) . .
N4 C22 H22A 110.9 . .
C23 C22 H22A 110.9 . .
N4 C22 H22B 110.9 . .
C23 C22 H22B 110.9 . .
H22A C22 H22B 109.0 . .
O3 C23 C22 104.5(5) . .
O3 C23 H23A 110.9 . .
C22 C23 H23A 110.9 . .
O3 C23 H23B 110.9 . .
C22 C23 H23B 110.9 . .
H23A C23 H23B 108.9 . .
N3 C24 O4 116.9(5) . .
N3 C24 C16 127.0(5) . .
O4 C24 C16 116.1(5) . .
O4 C25 C26 104.5(5) . .
O4 C25 H25A 110.8 . .
C26 C25 H25A 110.8 . .
O4 C25 H25B 110.8 . .
C26 C25 H25B 110.8 . .
H25A C25 H25B 108.9 . .
N3 C26 C25 104.2(5) . .
N3 C26 H26A 110.9 . .
C25 C26 H26A 110.9 . .
N3 C26 H26B 110.9 . .
C25 C26 H26B 110.9 . .
H26A C26 H26B 108.9 . .
C28 C27 H27A 109.5 . .
C28 C27 H27B 109.5 . .
H27A C27 H27B 109.5 . .
C28 C27 H27C 109.5 . .
H27A C27 H27C 109.5 . .
H27B C27 H27C 109.5 . .
N6 C28 C27 177.6(9) . .
C10 N1 C12 107.6(5) . .
C10 N1 Ag2 129.9(4) . .
C12 N1 Ag2 122.3(4) . .
C7 N2 C8 107.6(5) . .
C7 N2 Ag2 131.1(4) . 2_777
C8 N2 Ag2 121.2(4) . 2_777
C24 N3 C26 107.1(5) . .
C24 N3 Ag1 127.4(4) . .
C26 N3 Ag1 123.1(4) . .
C21 N4 C22 107.3(5) . .
C21 N4 Ag1 127.6(4) . 2_776
C22 N4 Ag1 123.1(4) . 2_776
C13 N5 Ag2 176.9(6) . .
C28 N6 Ag1 141.5(7) . .
C10 O1 C11 104.7(4) . .
C7 O2 C9 106.8(4) . .
C21 O3 C23 106.1(4) . .
C24 O4 C25 107.1(4) . .
F2 P1 F5 175.5(5) . .
F2 P1 F4 89.6(5) . .
F5 P1 F4 94.0(6) . .
F2 P1 F1 86.1(4) . .
F5 P1 F1 90.3(6) . .
F4 P1 F1 175.6(5) . .
F2 P1 F6 96.4(5) . .
F5 P1 F6 86.4(5) . .
F4 P1 F6 88.9(3) . .
F1 P1 F6 92.2(3) . .
F2 P1 F3 87.4(4) . .
F5 P1 F3 89.9(4) . .
F4 P1 F3 90.7(3) . .
F1 P1 F3 88.4(3) . .
F6 P1 F3 176.2(4) . .
F10 P2 F8 176.8(8) . .
F10 P2 F11 96.9(8) . .
F8 P2 F11 86.3(6) . .
F10 P2 F9 87.8(8) . .
F8 P2 F9 89.0(7) . .
F11 P2 F9 174.8(7) . .
F10 P2 F7 91.9(7) . .
F8 P2 F7 88.3(6) . .
F11 P2 F7 84.6(5) . .
F9 P2 F7 93.0(5) . .
F10 P2 F12 91.1(7) . .
F8 P2 F12 88.5(6) . .
F11 P2 F12 97.4(5) . .
F9 P2 F12 84.6(5) . .
F7 P2 F12 176.2(6) . .

loop_
_geom_bond_atom_site_label_1
_geom_bond_atom_site_label_2
_geom_bond_distance
_geom_bond_site_symmetry_2
Ag1 N3 2.143(5) .
Ag1 N4 2.151(5) 2_776
Ag1 N6 2.490(6) .
Ag2 N2 2.156(5) 2_777
Ag2 N1 2.161(5) .
Ag2 N5 2.389(6) .
C1 C6 1.379(7) .
C1 C2 1.403(7) .
C1 H1 0.9300 .
C2 C3 1.377(8) .
C2 C10 1.462(7) .
C3 C4 1.370(7) .
C3 H3 0.9300 .
C4 C5 1.376(7) .
C4 H4 0.9300 .
C5 C6 1.387(7) .
C5 H5 0.9300 .
C6 C7 1.474(7) .
C7 N2 1.270(6) .
C7 O2 1.338(6) .
C8 N2 1.468(7) .
C8 C9 1.515(9) .
C8 H8A 0.9700 .
C8 H8B 0.9700 .
C9 O2 1.446(7) .
C9 H9A 0.9700 .
C9 H9B 0.9700 .
C10 N1 1.270(7) .
C10 O1 1.355(6) .
C11 O1 1.471(7) .
C11 C12 1.492(8) .
C11 H11A 0.9700 .
C11 H11B 0.9700 .
C12 N1 1.475(7) .
C12 H12A 0.9700 .
C12 H12B 0.9700 .
C13 N5 1.120(8) .
C13 C14 1.433(9) .
C14 H14A 0.9600 .
C14 H14B 0.9600 .
C14 H14C 0.9600 .
C15 C16 1.392(7) .
C15 C20 1.393(7) .
C15 H15 0.9300 .
C16 C17 1.392(7) .
C16 C24 1.456(7) .
C17 C18 1.384(7) .
C17 H17 0.9300 .
C18 C19 1.387(8) .
C18 H18 0.9300 .
C19 C20 1.394(7) .
C19 H19 0.9300 .
C20 C21 1.461(7) .
C21 N4 1.271(7) .
C21 O3 1.340(6) .
C22 N4 1.474(7) .
C22 C23 1.510(9) .
C22 H22A 0.9700 .
C22 H22B 0.9700 .
C23 O3 1.456(7) .
C23 H23A 0.9700 .
C23 H23B 0.9700 .
C24 N3 1.282(6) .
C24 O4 1.343(6) .
C25 O4 1.452(7) .
C25 C26 1.505(9) .
C25 H25A 0.9700 .
C25 H25B 0.9700 .
C26 N3 1.488(7) .
C26 H26A 0.9700 .
C26 H26B 0.9700 .
C27 C28 1.407(10) .
C27 H27A 0.9600 .
C27 H27B 0.9600 .
C27 H27C 0.9600 .
C28 N6 1.124(9) .
F1 P1 1.533(5) .
F2 P1 1.496(6) .
F3 P1 1.571(5) .
F4 P1 1.527(5) .
F5 P1 1.506(7) .
F6 P1 1.554(5) .
F7 P2 1.507(7) .
F8 P2 1.454(8) .
F9 P2 1.506(7) .
F10 P2 1.410(8) .
F11 P2 1.473(6) .
F12 P2 1.514(7) .
N2 Ag2 2.156(5) 2_777
N4 Ag1 2.151(5) 2_776

loop_
_geom_torsion_atom_site_label_1
_geom_torsion_atom_site_label_2
_geom_torsion_atom_site_label_3
_geom_torsion_atom_site_label_4
_geom_torsion
_geom_torsion_site_symmetry_1
_geom_torsion_site_symmetry_4
C6 C1 C2 C3 -2.1(8) . .
C6 C1 C2 C10 175.1(5) . .
C1 C2 C3 C4 0.3(8) . .
C10 C2 C3 C4 -176.9(5) . .
C2 C3 C4 C5 1.1(8) . .
C3 C4 C5 C6 -0.5(8) . .
C2 C1 C6 C5 2.7(8) . .
C2 C1 C6 C7 -177.3(5) . .
C4 C5 C6 C1 -1.4(8) . .
C4 C5 C6 C7 178.6(5) . .
C1 C6 C7 N2 154.5(6) . .
C5 C6 C7 N2 -25.4(9) . .
C1 C6 C7 O2 -22.8(8) . .
C5 C6 C7 O2 157.3(5) . .
N2 C8 C9 O2 -5.4(8) . .
C3 C2 C10 N1 37.9(8) . .
C1 C2 C10 N1 -139.3(6) . .
C3 C2 C10 O1 -141.4(5) . .
C1 C2 C10 O1 41.4(7) . .
O1 C11 C12 N1 17.2(6) . .
C20 C15 C16 C17 -2.2(8) . .
C20 C15 C16 C24 -179.3(5) . .
C15 C16 C17 C18 2.3(8) . .
C24 C16 C17 C18 179.4(5) . .
C16 C17 C18 C19 -1.1(9) . .
C17 C18 C19 C20 -0.2(9) . .
C16 C15 C20 C19 0.9(8) . .
C16 C15 C20 C21 -179.5(5) . .
C18 C19 C20 C15 0.3(8) . .
C18 C19 C20 C21 -179.4(5) . .
C15 C20 C21 N4 150.3(6) . .
C19 C20 C21 N4 -30.1(9) . .
C15 C20 C21 O3 -30.8(8) . .
C19 C20 C21 O3 148.8(5) . .
N4 C22 C23 O3 -4.8(7) . .
C15 C16 C24 N3 -158.8(5) . .
C17 C16 C24 N3 24.1(9) . .
C15 C16 C24 O4 22.1(7) . .
C17 C16 C24 O4 -155.0(5) . .
O4 C25 C26 N3 4.4(7) . .
O1 C10 N1 C12 1.8(7) . .
C2 C10 N1 C12 -177.5(5) . .
O1 C10 N1 Ag2 176.2(3) . .
C2 C10 N1 Ag2 -3.1(8) . .
C11 C12 N1 C10 -12.3(6) . .
C11 C12 N1 Ag2 172.8(4) . .
N2 Ag2 N1 C10 6.2(8) 2_777 .
N5 Ag2 N1 C10 175.9(5) . .
N2 Ag2 N1 C12 179.8(4) 2_777 .
N5 Ag2 N1 C12 -10.5(5) . .
O2 C7 N2 C8 -0.8(7) . .
C6 C7 N2 C8 -178.1(6) . .
O2 C7 N2 Ag2 174.2(4) . 2_777
C6 C7 N2 Ag2 -3.1(9) . 2_777
C9 C8 N2 C7 4.0(7) . .
C9 C8 N2 Ag2 -171.6(4) . 2_777
O4 C24 N3 C26 0.4(7) . .
C16 C24 N3 C26 -178.6(5) . .
O4 C24 N3 Ag1 -162.3(4) . .
C16 C24 N3 Ag1 18.6(8) . .
C25 C26 N3 C24 -3.1(6) . .
C25 C26 N3 Ag1 160.6(4) . .
N4 Ag1 N3 C24 19.3(8) 2_776 .
N6 Ag1 N3 C24 -165.0(5) . .
N4 Ag1 N3 C26 -140.9(5) 2_776 .
N6 Ag1 N3 C26 34.7(5) . .
O3 C21 N4 C22 -0.6(7) . .
C20 C21 N4 C22 178.2(5) . .
O3 C21 N4 Ag1 163.7(4) . 2_776
C20 C21 N4 Ag1 -17.4(9) . 2_776
C23 C22 N4 C21 3.4(7) . .
C23 C22 N4 Ag1 -161.8(5) . 2_776
C14 C13 N5 Ag2 60(30) . .
N2 Ag2 N5 C13 100(12) 2_777 .
N1 Ag2 N5 C13 -75(12) . .
C27 C28 N6 Ag1 107(22) . .
N3 Ag1 N6 C28 124.2(11) . .
N4 Ag1 N6 C28 -57.4(11) 2_776 .
N1 C10 O1 C11 9.7(6) . .
C2 C10 O1 C11 -170.9(5) . .
C12 C11 O1 C10 -16.4(6) . .
N2 C7 O2 C9 -2.9(8) . .
C6 C7 O2 C9 174.7(5) . .
C8 C9 O2 C7 5.1(7) . .
N4 C21 O3 C23 -2.6(8) . .
C20 C21 O3 C23 178.4(5) . .
C22 C23 O3 C21 4.5(7) . .
N3 C24 O4 C25 2.6(7) . .
C16 C24 O4 C25 -178.3(5) . .
C26 C25 O4 C24 -4.3(7) . .
